data_7001724
loop_
_publ_author_name
'Armbruster, Felix'
'Fern\'andez, Ignacio'
'Breher, Frank'

_publ_section_title
;
 Syntheses, structures, and reactivity of poly(pyrazolyl)silanes,
 -disilanes, and the ambidentate \k1Si/\k3N-coordinating
 tris(3,5-dimethylpyrazolyl)silanide ligand [Si(3,5-Me2pz)3]&#x2212; (MeTpsd)
;
_journal_coden_ASTM DTARAF
_journal_issue 29
_journal_name_full 'Dalton Transactions'
_journal_page_first 5612
_journal_page_last 5626
_journal_paper_doi 10.1039/b906333a
_journal_year 2009
_chemical_formula_moiety 'C20 H28 N8 Si'
_chemical_formula_sum 'C20 H28 N8 Si'
_chemical_formula_weight 408.59
_space_group_IT_number 2
_symmetry_cell_setting triclinic
_symmetry_space_group_name_Hall '-P 1'
_symmetry_space_group_name_H-M 'P -1'
_atom_sites_solution_hydrogens geom
_atom_sites_solution_primary direct
_atom_sites_solution_secondary difmap
_audit_creation_method SHELXL-97
_cell_angle_alpha 88.29(3)
_cell_angle_beta 84.85(3)
_cell_angle_gamma 80.96(3)
_cell_formula_units_Z 4
_cell_length_a 9.327(2)
_cell_length_b 11.782(2)
_cell_length_c 20.178(4)
_cell_measurement_reflns_used 12421
_cell_measurement_temperature 150(2)
_cell_measurement_theta_max 25.00
_cell_measurement_theta_min 3.92
_cell_volume 2180.7(8)
_computing_cell_refinement 'CrysAlis Red'
_computing_data_collection 'CrysAlis CCD'
_computing_data_reduction 'CrysAlis Red'
_computing_molecular_graphics 'Ortep 32'
_computing_publication_material 'Bruker SHELXTL'
_computing_structure_refinement 'Bruker SHELXTL'
_computing_structure_solution 'Bruker SHELXTL'
_diffrn_ambient_temperature 150(2)
_diffrn_measured_fraction_theta_full 0.976
_diffrn_measured_fraction_theta_max 0.976
_diffrn_measurement_device_type 'Stoe Stadi 4 with CCD'
_diffrn_measurement_method 'omega scans'
_diffrn_radiation_monochromator graphite
_diffrn_radiation_source 'fine-focus sealed tube'
_diffrn_radiation_type MoK\a
_diffrn_radiation_wavelength 0.71073
_diffrn_reflns_av_R_equivalents 0.0752
_diffrn_reflns_av_sigmaI/netI 0.1265
_diffrn_reflns_limit_h_max 4
_diffrn_reflns_limit_h_min -11
_diffrn_reflns_limit_k_max 14
_diffrn_reflns_limit_k_min -14
_diffrn_reflns_limit_l_max 23
_diffrn_reflns_limit_l_min -23
_diffrn_reflns_number 12421
_diffrn_reflns_theta_full 25.00
_diffrn_reflns_theta_max 25.00
_diffrn_reflns_theta_min 3.92
_exptl_absorpt_coefficient_mu 0.131
_exptl_absorpt_correction_type none
_exptl_crystal_colour colourless
_exptl_crystal_density_diffrn 1.245
_exptl_crystal_density_method 'not measured'
_exptl_crystal_description 'irregular shaped crystal'
_exptl_crystal_F_000 872
_exptl_crystal_size_max 0.20
_exptl_crystal_size_mid 0.20
_exptl_crystal_size_min 0.15
_refine_diff_density_max 0.266
_refine_diff_density_min -0.374
_refine_diff_density_rms 0.063
_refine_ls_extinction_method none
_refine_ls_goodness_of_fit_ref 0.913
_refine_ls_hydrogen_treatment constr
_refine_ls_matrix_type full
_refine_ls_number_parameters 539
_refine_ls_number_reflns 7483
_refine_ls_number_restraints 0
_refine_ls_restrained_S_all 0.913
_refine_ls_R_factor_all 0.1107
_refine_ls_R_factor_gt 0.0545
_refine_ls_shift/su_max 0.000
_refine_ls_shift/su_mean 0.000
_refine_ls_structure_factor_coef Fsqd
_refine_ls_weighting_details 'calc w=1/[\s^2^(Fo^2^)+(0.0518P)^2^+0.0000P] where P=(Fo^2^+2Fc^2^)/3'
_refine_ls_weighting_scheme calc
_refine_ls_wR_factor_gt 0.1160
_refine_ls_wR_factor_ref 0.1406
_reflns_number_gt 4153
_reflns_number_total 7483
_reflns_threshold_expression >2sigma(I)
_cod_data_source_file B906333A.txt
_cod_data_source_block Sipz4
_cod_original_sg_symbol_Hall -P1
_cod_original_sg_symbol_H-M P-1
_cod_database_code 7001724

loop_
_symmetry_equiv_pos_as_xyz
'x, y, z'
'-x, -y, -z'

loop_
_atom_site_label
_atom_site_type_symbol
_atom_site_fract_x
_atom_site_fract_y
_atom_site_fract_z
_atom_site_U_iso_or_equiv
_atom_site_adp_type
_atom_site_occupancy
_atom_site_symmetry_multiplicity
_atom_site_calc_flag
_atom_site_refinement_flags
_atom_site_disorder_assembly
_atom_site_disorder_group
Si1 Si 0.64983(9) 0.73096(8) 0.07878(4) 0.0225(2) Uani 1 1 d . . .
N1 N 0.7056(3) 0.8307(2) 0.12757(13) 0.0232(6) Uani 1 1 d . . .
Si2 Si 0.64619(10) 0.73305(8) 0.59310(5) 0.0262(2) Uani 1 1 d . . .
N2 N 0.8063(3) 0.7938(2) 0.17357(13) 0.0266(7) Uani 1 1 d . . .
N3 N 0.4623(3) 0.7527(2) 0.08379(13) 0.0229(6) Uani 1 1 d . . .
N4 N 0.3966(3) 0.7787(2) 0.02450(13) 0.0251(6) Uani 1 1 d . . .
N5 N 0.7133(3) 0.5947(2) 0.10634(13) 0.0242(6) Uani 1 1 d . . .
N6 N 0.6141(3) 0.5268(2) 0.13482(13) 0.0284(7) Uani 1 1 d . . .
N7 N 0.7154(3) 0.7429(2) -0.00285(13) 0.0230(6) Uani 1 1 d . . .
N8 N 0.7842(3) 0.8361(2) -0.02466(13) 0.0242(6) Uani 1 1 d . . .
N9 N 0.4610(3) 0.7527(2) 0.61075(13) 0.0299(7) Uani 1 1 d . . .
N10 N 0.4013(3) 0.6584(2) 0.63903(14) 0.0337(7) Uani 1 1 d . . .
C10 C 0.5539(4) 1.0097(3) 0.08793(18) 0.0332(9) Uani 1 1 d . . .
H10B H 0.5858 0.9914 0.0413 0.050 Uiso 1 1 calc R . .
H10C H 0.5462 1.0927 0.0941 0.050 Uiso 1 1 calc R . .
H10D H 0.4586 0.9859 0.0996 0.050 Uiso 1 1 calc R . .
N11 N 0.6960(3) 0.7212(2) 0.50938(13) 0.0266(7) Uani 1 1 d . . .
C11 C 0.6613(3) 0.9479(3) 0.13142(16) 0.0262(8) Uani 1 1 d . . .
N12 N 0.5895(3) 0.7396(2) 0.46491(14) 0.0321(7) Uani 1 1 d . . .
C12 C 0.7345(3) 0.9861(3) 0.17931(16) 0.0285(8) Uani 1 1 d . . .
H12B H 0.7280 1.0631 0.1934 0.034 Uiso 1 1 calc R . .
N13 N 0.7120(3) 0.8497(2) 0.62166(13) 0.0252(6) Uani 1 1 d . . .
C13 C 0.2557(3) 0.8018(3) 0.04354(17) 0.0274(8) Uani 1 1 d . . .
C23 C 0.8220(3) 0.8882(3) 0.20386(16) 0.0280(8) Uani 1 1 d . . .
N14 N 0.7904(3) 0.9132(2) 0.57581(14) 0.0308(7) Uani 1 1 d . . .
C14 C 0.9195(4) 0.8830(3) 0.25911(18) 0.0400(10) Uani 1 1 d . . .
H14B H 0.9751 0.8055 0.2622 0.060 Uiso 1 1 calc R . .
H14C H 0.8604 0.9014 0.3012 0.060 Uiso 1 1 calc R . .
H14D H 0.9869 0.9387 0.2502 0.060 Uiso 1 1 calc R . .
N15 N 0.7201(3) 0.6056(2) 0.62969(13) 0.0258(7) Uani 1 1 d . . .
N16 N 0.7856(3) 0.6070(2) 0.68912(13) 0.0273(7) Uani 1 1 d . . .
C20 C 0.4007(4) 0.7409(3) 0.20630(16) 0.0380(9) Uani 1 1 d . . .
H20A H 0.3126 0.7514 0.2372 0.057 Uiso 1 1 calc R . .
H20B H 0.4644 0.7955 0.2166 0.057 Uiso 1 1 calc R . .
H20C H 0.4522 0.6623 0.2108 0.057 Uiso 1 1 calc R . .
C21 C 0.3600(3) 0.7613(3) 0.13775(16) 0.0255(8) Uani 1 1 d . . .
C22 C 0.2290(4) 0.7916(3) 0.11282(17) 0.0287(8) Uani 1 1 d . . .
H22A H 0.1365 0.8036 0.1376 0.034 Uiso 1 1 calc R . .
C24 C 0.1501(4) 0.8384(3) -0.00667(18) 0.0425(10) Uani 1 1 d . . .
H24A H 0.1764 0.7909 -0.0463 0.064 Uiso 1 1 calc R . .
H24B H 0.1523 0.9192 -0.0190 0.064 Uiso 1 1 calc R . .
H24C H 0.0519 0.8293 0.0121 0.064 Uiso 1 1 calc R . .
C30 C 0.9785(3) 0.5846(3) 0.07189(18) 0.0344(9) Uani 1 1 d . . .
H30A H 1.0671 0.5277 0.0728 0.052 Uiso 1 1 calc R . .
H30B H 0.9876 0.6508 0.0986 0.052 Uiso 1 1 calc R . .
H30C H 0.9648 0.6099 0.0259 0.052 Uiso 1 1 calc R . .
C31 C 0.8513(3) 0.5322(3) 0.09975(16) 0.0251(8) Uani 1 1 d . . .
C32 C 0.8389(4) 0.4254(3) 0.12446(17) 0.0318(9) Uani 1 1 d . . .
H32A H 0.9157 0.3626 0.1271 0.038 Uiso 1 1 calc R . .
C33 C 0.6926(4) 0.4254(3) 0.14520(17) 0.0318(9) Uani 1 1 d . . .
C34 C 0.6199(4) 0.3290(3) 0.1750(2) 0.0469(11) Uani 1 1 d . . .
H34A H 0.5292 0.3606 0.2009 0.070 Uiso 1 1 calc R . .
H34B H 0.6849 0.2822 0.2043 0.070 Uiso 1 1 calc R . .
H34C H 0.5980 0.2812 0.1395 0.070 Uiso 1 1 calc R . .
C40 C 0.6359(3) 0.5685(3) -0.04692(17) 0.0311(8) Uani 1 1 d . . .
H40A H 0.6439 0.5294 -0.0896 0.047 Uiso 1 1 calc R . .
H40B H 0.5328 0.5903 -0.0315 0.047 Uiso 1 1 calc R . .
H40C H 0.6844 0.5167 -0.0140 0.047 Uiso 1 1 calc R . .
C41 C 0.7064(3) 0.6732(3) -0.05545(16) 0.0258(8) Uani 1 1 d . . .
C42 C 0.7697(3) 0.7217(3) -0.11010(17) 0.0290(8) Uani 1 1 d . . .
H42A H 0.7805 0.6935 -0.1542 0.035 Uiso 1 1 calc R . .
C43 C 0.8163(3) 0.8217(3) -0.08905(17) 0.0272(8) Uani 1 1 d . . .
C44 C 0.8935(4) 0.9046(3) -0.12999(18) 0.0373(9) Uani 1 1 d . . .
H44A H 0.9274 0.9577 -0.1007 0.056 Uiso 1 1 calc R . .
H44B H 0.8266 0.9480 -0.1597 0.056 Uiso 1 1 calc R . .
H44C H 0.9772 0.8624 -0.1565 0.056 Uiso 1 1 calc R . .
C50 C 0.3857(4) 0.9548(3) 0.5721(2) 0.0591(13) Uani 1 1 d . . .
H50A H 0.2946 1.0079 0.5686 0.089 Uiso 1 1 calc R . .
H50B H 0.4360 0.9409 0.5277 0.089 Uiso 1 1 calc R . .
H50C H 0.4482 0.9884 0.6001 0.089 Uiso 1 1 calc R . .
C51 C 0.3530(4) 0.8447(3) 0.60233(18) 0.0379(9) Uani 1 1 d . . .
C52 C 0.2269(4) 0.8110(4) 0.62534(19) 0.0417(10) Uani 1 1 d . . .
H52A H 0.1329 0.8562 0.6263 0.050 Uiso 1 1 calc R . .
C53 C 0.2593(4) 0.6966(3) 0.64770(18) 0.0385(10) Uani 1 1 d . . .
C54 C 0.1600(4) 0.6178(4) 0.6781(2) 0.0596(13) Uani 1 1 d . . .
H54A H 0.2157 0.5570 0.7038 0.089 Uiso 1 1 calc R . .
H54B H 0.1162 0.5832 0.6428 0.089 Uiso 1 1 calc R . .
H54C H 0.0829 0.6613 0.7076 0.089 Uiso 1 1 calc R . .
C60 C 0.9645(4) 0.6627(3) 0.51147(18) 0.0350(9) Uani 1 1 d . . .
H60A H 0.9725 0.7284 0.5388 0.052 Uiso 1 1 calc R . .
H60B H 1.0493 0.6490 0.4787 0.052 Uiso 1 1 calc R . .
H60C H 0.9609 0.5943 0.5400 0.052 Uiso 1 1 calc R . .
C61 C 0.8304(4) 0.6875(3) 0.47663(17) 0.0287(8) Uani 1 1 d . . .
C62 C 0.8099(4) 0.6842(3) 0.41115(18) 0.0357(9) Uani 1 1 d . . .
H62A H 0.8826 0.6638 0.3756 0.043 Uiso 1 1 calc R . .
C63 C 0.6611(4) 0.7167(3) 0.40638(17) 0.0376(9) Uani 1 1 d . . .
C64 C 0.5806(5) 0.7255(4) 0.34523(19) 0.0603(13) Uani 1 1 d . . .
H64A H 0.4810 0.7652 0.3557 0.090 Uiso 1 1 calc R . .
H64B H 0.5776 0.6482 0.3293 0.090 Uiso 1 1 calc R . .
H64C H 0.6305 0.7689 0.3106 0.090 Uiso 1 1 calc R . .
C70 C 0.5995(4) 0.8598(3) 0.73860(17) 0.0418(10) Uani 1 1 d . . .
H70A H 0.5989 0.9084 0.7772 0.063 Uiso 1 1 calc R . .
H70B H 0.6432 0.7809 0.7492 0.063 Uiso 1 1 calc R . .
H70C H 0.4993 0.8605 0.7274 0.063 Uiso 1 1 calc R . .
C71 C 0.6850(4) 0.9042(3) 0.68170(17) 0.0310(8) Uani 1 1 d . . .
C72 C 0.7474(4) 1.0013(3) 0.67451(18) 0.0359(9) Uani 1 1 d . . .
H72A H 0.7482 1.0567 0.7077 0.043 Uiso 1 1 calc R . .
C73 C 0.8102(4) 1.0038(3) 0.60906(19) 0.0351(9) Uani 1 1 d . . .
C74 C 0.8879(5) 1.0940(3) 0.5751(2) 0.0539(12) Uani 1 1 d . . .
H74A H 0.9393 1.0641 0.5332 0.081 Uiso 1 1 calc R . .
H74B H 0.9583 1.1151 0.6039 0.081 Uiso 1 1 calc R . .
H74C H 0.8171 1.1620 0.5658 0.081 Uiso 1 1 calc R . .
C80 C 0.6491(4) 0.4655(3) 0.55142(17) 0.0367(9) Uani 1 1 d . . .
H80A H 0.6464 0.3827 0.5511 0.055 Uiso 1 1 calc R . .
H80B H 0.7056 0.4878 0.5112 0.055 Uiso 1 1 calc R . .
H80C H 0.5495 0.5076 0.5526 0.055 Uiso 1 1 calc R . .
C81 C 0.7188(3) 0.4939(3) 0.61145(17) 0.0282(8) Uani 1 1 d . . .
C82 C 0.7844(4) 0.4247(3) 0.65788(16) 0.0305(8) Uani 1 1 d . . .
H82A H 0.8013 0.3430 0.6585 0.037 Uiso 1 1 calc R . .
C83 C 0.8232(3) 0.4975(3) 0.70531(16) 0.0269(8) Uani 1 1 d . . .
C84 C 0.8973(4) 0.4640(3) 0.76619(17) 0.0374(9) Uani 1 1 d . . .
H84A H 0.9252 0.5321 0.7852 0.056 Uiso 1 1 calc R . .
H84B H 0.9847 0.4078 0.7551 0.056 Uiso 1 1 calc R . .
H84C H 0.8312 0.4300 0.7987 0.056 Uiso 1 1 calc R . .

loop_
_atom_site_aniso_label
_atom_site_aniso_U_11
_atom_site_aniso_U_22
_atom_site_aniso_U_33
_atom_site_aniso_U_23
_atom_site_aniso_U_13
_atom_site_aniso_U_12
Si1 0.0198(5) 0.0217(5) 0.0265(5) 0.0019(4) -0.0045(4) -0.0038(4)
N1 0.0191(14) 0.0251(16) 0.0262(15) 0.0010(12) -0.0052(12) -0.0038(12)
Si2 0.0242(5) 0.0291(6) 0.0265(5) 0.0019(4) -0.0041(4) -0.0072(4)
N2 0.0234(15) 0.0272(17) 0.0303(16) -0.0001(13) -0.0095(13) -0.0033(12)
N3 0.0248(15) 0.0212(15) 0.0240(15) 0.0024(12) -0.0059(13) -0.0057(12)
N4 0.0255(16) 0.0244(16) 0.0262(16) 0.0028(12) -0.0076(13) -0.0038(12)
N5 0.0199(15) 0.0221(16) 0.0325(16) 0.0025(13) -0.0065(13) -0.0076(12)
N6 0.0267(16) 0.0268(17) 0.0343(17) 0.0035(13) -0.0074(13) -0.0103(13)
N7 0.0225(15) 0.0210(15) 0.0270(16) 0.0018(12) -0.0041(12) -0.0069(12)
N8 0.0203(15) 0.0232(16) 0.0293(16) 0.0049(12) -0.0052(12) -0.0037(12)
N9 0.0241(16) 0.0369(18) 0.0288(17) 0.0051(14) -0.0030(13) -0.0057(14)
N10 0.0314(18) 0.0362(18) 0.0363(18) 0.0035(14) -0.0035(14) -0.0146(14)
C10 0.031(2) 0.025(2) 0.043(2) 0.0016(17) -0.0077(17) -0.0023(16)
N11 0.0245(16) 0.0290(17) 0.0285(16) 0.0029(13) -0.0084(13) -0.0076(13)
C11 0.0227(18) 0.023(2) 0.032(2) 0.0005(15) -0.0002(15) -0.0015(15)
N12 0.0314(17) 0.0377(19) 0.0293(17) 0.0047(14) -0.0090(14) -0.0094(14)
C12 0.0283(19) 0.025(2) 0.033(2) -0.0074(16) -0.0037(16) -0.0041(15)
N13 0.0249(15) 0.0273(16) 0.0242(16) 0.0033(13) -0.0022(13) -0.0072(12)
C13 0.0234(19) 0.025(2) 0.035(2) 0.0004(16) -0.0086(16) -0.0047(15)
C23 0.0266(19) 0.029(2) 0.030(2) -0.0038(16) -0.0044(16) -0.0057(16)
N14 0.0311(16) 0.0279(17) 0.0337(17) 0.0000(14) 0.0016(14) -0.0075(13)
C14 0.042(2) 0.041(2) 0.039(2) -0.0046(18) -0.0172(19) -0.0066(19)
N15 0.0247(15) 0.0289(17) 0.0246(15) 0.0016(13) -0.0050(13) -0.0053(13)
N16 0.0262(16) 0.0317(18) 0.0250(16) 0.0020(13) -0.0052(13) -0.0065(13)
C20 0.040(2) 0.046(2) 0.025(2) -0.0012(17) 0.0026(17) -0.0002(18)
C21 0.0249(19) 0.0239(19) 0.0272(19) -0.0008(15) 0.0044(16) -0.0054(15)
C22 0.0187(18) 0.028(2) 0.039(2) -0.0007(16) 0.0004(16) -0.0030(15)
C24 0.029(2) 0.053(3) 0.046(2) 0.007(2) -0.0146(18) -0.0041(18)
C30 0.027(2) 0.034(2) 0.041(2) -0.0030(18) -0.0040(17) -0.0036(17)
C31 0.0251(19) 0.0222(19) 0.0292(19) -0.0022(15) -0.0063(15) -0.0047(15)
C32 0.033(2) 0.023(2) 0.039(2) 0.0005(16) -0.0142(17) 0.0019(16)
C33 0.036(2) 0.025(2) 0.037(2) 0.0042(16) -0.0109(17) -0.0076(17)
C34 0.056(3) 0.029(2) 0.058(3) 0.011(2) -0.010(2) -0.0110(19)
C40 0.0268(19) 0.035(2) 0.033(2) -0.0052(17) -0.0014(16) -0.0085(16)
C41 0.0215(18) 0.029(2) 0.027(2) -0.0014(16) -0.0044(15) -0.0022(15)
C42 0.0258(19) 0.033(2) 0.027(2) -0.0024(16) -0.0040(16) -0.0012(16)
C43 0.0214(18) 0.030(2) 0.029(2) 0.0058(16) -0.0023(15) 0.0007(15)
C44 0.039(2) 0.037(2) 0.034(2) 0.0110(17) 0.0033(18) -0.0084(18)
C50 0.042(3) 0.050(3) 0.080(3) 0.024(2) -0.002(2) -0.001(2)
C51 0.028(2) 0.041(2) 0.043(2) 0.0101(19) -0.0047(18) -0.0023(18)
C52 0.019(2) 0.056(3) 0.049(3) 0.003(2) -0.0027(18) -0.0042(18)
C53 0.027(2) 0.052(3) 0.040(2) 0.003(2) -0.0023(17) -0.0177(19)
C54 0.034(2) 0.076(3) 0.074(3) 0.010(3) 0.001(2) -0.031(2)
C60 0.028(2) 0.038(2) 0.038(2) -0.0011(18) 0.0021(17) -0.0075(17)
C61 0.027(2) 0.028(2) 0.031(2) 0.0004(16) 0.0009(16) -0.0073(16)
C62 0.041(2) 0.042(2) 0.026(2) -0.0047(17) 0.0028(17) -0.0134(18)
C63 0.043(2) 0.051(3) 0.024(2) 0.0056(18) -0.0094(18) -0.0211(19)
C64 0.056(3) 0.096(4) 0.034(2) 0.012(2) -0.014(2) -0.026(3)
C70 0.044(2) 0.051(3) 0.029(2) -0.0018(19) -0.0002(18) -0.004(2)
C71 0.0266(19) 0.035(2) 0.030(2) -0.0032(17) -0.0043(16) -0.0002(16)
C72 0.041(2) 0.033(2) 0.036(2) -0.0088(17) -0.0048(18) -0.0072(18)
C73 0.035(2) 0.025(2) 0.045(2) -0.0057(17) 0.0007(18) -0.0059(17)
C74 0.070(3) 0.036(2) 0.059(3) -0.007(2) 0.011(2) -0.026(2)
C80 0.041(2) 0.036(2) 0.036(2) -0.0018(17) -0.0101(18) -0.0098(18)
C81 0.0253(19) 0.029(2) 0.031(2) 0.0002(16) 0.0016(16) -0.0088(16)
C82 0.036(2) 0.025(2) 0.031(2) 0.0011(16) -0.0030(17) -0.0082(16)
C83 0.0286(19) 0.027(2) 0.0258(19) 0.0020(15) -0.0001(15) -0.0070(16)
C84 0.050(2) 0.033(2) 0.030(2) 0.0027(17) -0.0084(18) -0.0055(18)

loop_
_atom_type_symbol
_atom_type_description
_atom_type_scat_dispersion_real
_atom_type_scat_dispersion_imag
_atom_type_scat_source
C C 0.0033 0.0016 'International Tables Vol C Tables 4.2.6.8 and 6.1.1.4'
H H 0.0000 0.0000 'International Tables Vol C Tables 4.2.6.8 and 6.1.1.4'
N N 0.0061 0.0033 'International Tables Vol C Tables 4.2.6.8 and 6.1.1.4'
Si Si 0.0817 0.0704 'International Tables Vol C Tables 4.2.6.8 and 6.1.1.4'

loop_
_geom_angle_atom_site_label_1
_geom_angle_atom_site_label_2
_geom_angle_atom_site_label_3
_geom_angle
_geom_angle_site_symmetry_1
_geom_angle_site_symmetry_3
_geom_angle_publ_flag
N7 Si1 N5 107.74(13) . . ?
N7 Si1 N3 109.03(13) . . ?
N5 Si1 N3 109.96(13) . . ?
N7 Si1 N1 111.64(13) . . ?
N5 Si1 N1 109.82(13) . . ?
N3 Si1 N1 108.64(13) . . ?
C11 N1 N2 110.6(2) . . ?
C11 N1 Si1 130.1(2) . . ?
N2 N1 Si1 119.3(2) . . ?
N9 Si2 N11 112.38(13) . . ?
N9 Si2 N13 108.54(14) . . ?
N11 Si2 N13 108.41(14) . . ?
N9 Si2 N15 108.69(14) . . ?
N11 Si2 N15 106.55(14) . . ?
N13 Si2 N15 112.32(13) . . ?
C23 N2 N1 104.6(2) . . ?
C21 N3 N4 111.2(2) . . ?
C21 N3 Si1 131.4(2) . . ?
N4 N3 Si1 117.1(2) . . ?
C13 N4 N3 104.2(3) . . ?
C31 N5 N6 110.4(2) . . ?
C31 N5 Si1 130.3(2) . . ?
N6 N5 Si1 119.03(19) . . ?
C33 N6 N5 105.0(3) . . ?
C41 N7 N8 110.3(3) . . ?
C41 N7 Si1 129.1(2) . . ?
N8 N7 Si1 120.5(2) . . ?
C43 N8 N7 105.3(3) . . ?
C51 N9 N10 110.5(3) . . ?
C51 N9 Si2 132.9(2) . . ?
N10 N9 Si2 116.6(2) . . ?
C53 N10 N9 104.1(3) . . ?
C11 C10 H10B 109.5 . . ?
C11 C10 H10C 109.5 . . ?
H10B C10 H10C 109.5 . . ?
C11 C10 H10D 109.5 . . ?
H10B C10 H10D 109.5 . . ?
H10C C10 H10D 109.5 . . ?
C61 N11 N12 110.7(3) . . ?
C61 N11 Si2 129.8(2) . . ?
N12 N11 Si2 119.4(2) . . ?
C12 C11 N1 106.9(3) . . ?
C12 C11 C10 131.3(3) . . ?
N1 C11 C10 121.8(3) . . ?
C63 N12 N11 104.4(3) . . ?
C11 C12 C23 105.9(3) . . ?
C11 C12 H12B 127.0 . . ?
C23 C12 H12B 127.0 . . ?
C71 N13 N14 110.4(3) . . ?
C71 N13 Si2 130.8(2) . . ?
N14 N13 Si2 118.1(2) . . ?
N4 C13 C22 111.6(3) . . ?
N4 C13 C24 119.7(3) . . ?
C22 C13 C24 128.7(3) . . ?
N2 C23 C12 112.0(3) . . ?
N2 C23 C14 120.6(3) . . ?
C12 C23 C14 127.3(3) . . ?
C73 N14 N13 104.8(3) . . ?
C23 C14 H14B 109.5 . . ?
C23 C14 H14C 109.5 . . ?
H14B C14 H14C 109.5 . . ?
C23 C14 H14D 109.5 . . ?
H14B C14 H14D 109.5 . . ?
H14C C14 H14D 109.5 . . ?
C81 N15 N16 110.2(3) . . ?
C81 N15 Si2 129.7(2) . . ?
N16 N15 Si2 119.9(2) . . ?
C83 N16 N15 104.8(3) . . ?
C21 C20 H20A 109.5 . . ?
C21 C20 H20B 109.5 . . ?
H20A C20 H20B 109.5 . . ?
C21 C20 H20C 109.5 . . ?
H20A C20 H20C 109.5 . . ?
H20B C20 H20C 109.5 . . ?
C22 C21 N3 106.0(3) . . ?
C22 C21 C20 131.8(3) . . ?
N3 C21 C20 122.1(3) . . ?
C21 C22 C13 107.1(3) . . ?
C21 C22 H22A 126.5 . . ?
C13 C22 H22A 126.5 . . ?
C13 C24 H24A 109.5 . . ?
C13 C24 H24B 109.5 . . ?
H24A C24 H24B 109.5 . . ?
C13 C24 H24C 109.5 . . ?
H24A C24 H24C 109.5 . . ?
H24B C24 H24C 109.5 . . ?
C31 C30 H30A 109.5 . . ?
C31 C30 H30B 109.5 . . ?
H30A C30 H30B 109.5 . . ?
C31 C30 H30C 109.5 . . ?
H30A C30 H30C 109.5 . . ?
H30B C30 H30C 109.5 . . ?
C32 C31 N5 106.2(3) . . ?
C32 C31 C30 132.2(3) . . ?
N5 C31 C30 121.5(3) . . ?
C31 C32 C33 107.1(3) . . ?
C31 C32 H32A 126.4 . . ?
C33 C32 H32A 126.4 . . ?
N6 C33 C32 111.3(3) . . ?
N6 C33 C34 119.8(3) . . ?
C32 C33 C34 128.9(3) . . ?
C33 C34 H34A 109.5 . . ?
C33 C34 H34B 109.5 . . ?
H34A C34 H34B 109.5 . . ?
C33 C34 H34C 109.5 . . ?
H34A C34 H34C 109.5 . . ?
H34B C34 H34C 109.5 . . ?
C41 C40 H40A 109.5 . . ?
C41 C40 H40B 109.5 . . ?
H40A C40 H40B 109.5 . . ?
C41 C40 H40C 109.5 . . ?
H40A C40 H40C 109.5 . . ?
H40B C40 H40C 109.5 . . ?
C42 C41 N7 106.4(3) . . ?
C42 C41 C40 131.6(3) . . ?
N7 C41 C40 121.9(3) . . ?
C41 C42 C43 107.0(3) . . ?
C41 C42 H42A 126.5 . . ?
C43 C42 H42A 126.5 . . ?
N8 C43 C42 111.0(3) . . ?
N8 C43 C44 121.0(3) . . ?
C42 C43 C44 128.0(3) . . ?
C43 C44 H44A 109.5 . . ?
C43 C44 H44B 109.5 . . ?
H44A C44 H44B 109.5 . . ?
C43 C44 H44C 109.5 . . ?
H44A C44 H44C 109.5 . . ?
H44B C44 H44C 109.5 . . ?
C51 C50 H50A 109.5 . . ?
C51 C50 H50B 109.5 . . ?
H50A C50 H50B 109.5 . . ?
C51 C50 H50C 109.5 . . ?
H50A C50 H50C 109.5 . . ?
H50B C50 H50C 109.5 . . ?
C52 C51 N9 106.8(3) . . ?
C52 C51 C50 131.4(4) . . ?
N9 C51 C50 121.8(3) . . ?
C51 C52 C53 107.3(3) . . ?
C51 C52 H52A 126.3 . . ?
C53 C52 H52A 126.3 . . ?
N10 C53 C52 111.3(3) . . ?
N10 C53 C54 119.0(4) . . ?
C52 C53 C54 129.8(3) . . ?
C53 C54 H54A 109.5 . . ?
C53 C54 H54B 109.5 . . ?
H54A C54 H54B 109.5 . . ?
C53 C54 H54C 109.5 . . ?
H54A C54 H54C 109.5 . . ?
H54B C54 H54C 109.5 . . ?
C61 C60 H60A 109.5 . . ?
C61 C60 H60B 109.5 . . ?
H60A C60 H60B 109.5 . . ?
C61 C60 H60C 109.5 . . ?
H60A C60 H60C 109.5 . . ?
H60B C60 H60C 109.5 . . ?
C62 C61 N11 106.7(3) . . ?
C62 C61 C60 130.8(3) . . ?
N11 C61 C60 122.5(3) . . ?
C61 C62 C63 106.2(3) . . ?
C61 C62 H62A 126.9 . . ?
C63 C62 H62A 126.9 . . ?
N12 C63 C62 112.1(3) . . ?
N12 C63 C64 120.0(3) . . ?
C62 C63 C64 127.9(4) . . ?
C63 C64 H64A 109.5 . . ?
C63 C64 H64B 109.5 . . ?
H64A C64 H64B 109.5 . . ?
C63 C64 H64C 109.5 . . ?
H64A C64 H64C 109.5 . . ?
H64B C64 H64C 109.5 . . ?
C71 C70 H70A 109.5 . . ?
C71 C70 H70B 109.5 . . ?
H70A C70 H70B 109.5 . . ?
C71 C70 H70C 109.5 . . ?
H70A C70 H70C 109.5 . . ?
H70B C70 H70C 109.5 . . ?
C72 C71 N13 106.5(3) . . ?
C72 C71 C70 130.9(3) . . ?
N13 C71 C70 122.6(3) . . ?
C71 C72 C73 106.9(3) . . ?
C71 C72 H72A 126.5 . . ?
C73 C72 H72A 126.5 . . ?
N14 C73 C72 111.4(3) . . ?
N14 C73 C74 120.1(3) . . ?
C72 C73 C74 128.5(3) . . ?
C73 C74 H74A 109.5 . . ?
C73 C74 H74B 109.5 . . ?
H74A C74 H74B 109.5 . . ?
C73 C74 H74C 109.5 . . ?
H74A C74 H74C 109.5 . . ?
H74B C74 H74C 109.5 . . ?
C81 C80 H80A 109.5 . . ?
C81 C80 H80B 109.5 . . ?
H80A C80 H80B 109.5 . . ?
C81 C80 H80C 109.5 . . ?
H80A C80 H80C 109.5 . . ?
H80B C80 H80C 109.5 . . ?
C82 C81 N15 107.1(3) . . ?
C82 C81 C80 130.6(3) . . ?
N15 C81 C80 122.3(3) . . ?
C81 C82 C83 106.5(3) . . ?
C81 C82 H82A 126.8 . . ?
C83 C82 H82A 126.8 . . ?
N16 C83 C82 111.4(3) . . ?
N16 C83 C84 120.8(3) . . ?
C82 C83 C84 127.8(3) . . ?
C83 C84 H84A 109.5 . . ?
C83 C84 H84B 109.5 . . ?
H84A C84 H84B 109.5 . . ?
C83 C84 H84C 109.5 . . ?
H84A C84 H84C 109.5 . . ?
H84B C84 H84C 109.5 . . ?

loop_
_geom_bond_atom_site_label_1
_geom_bond_atom_site_label_2
_geom_bond_distance
_geom_bond_site_symmetry_2
_geom_bond_publ_flag
Si1 N7 1.714(3) . ?
Si1 N5 1.716(3) . ?
Si1 N3 1.722(3) . ?
Si1 N1 1.724(3) . ?
N1 C11 1.380(4) . ?
N1 N2 1.392(3) . ?
Si2 N9 1.712(3) . ?
Si2 N11 1.715(3) . ?
Si2 N13 1.724(3) . ?
Si2 N15 1.725(3) . ?
N2 C23 1.319(4) . ?
N3 C21 1.377(4) . ?
N3 N4 1.397(3) . ?
N4 C13 1.324(4) . ?
N5 C31 1.376(4) . ?
N5 N6 1.391(3) . ?
N6 C33 1.321(4) . ?
N7 C41 1.378(4) . ?
N7 N8 1.398(3) . ?
N8 C43 1.317(4) . ?
N9 C51 1.376(4) . ?
N9 N10 1.403(4) . ?
N10 C53 1.327(4) . ?
C10 C11 1.481(4) . ?
C10 H10B 0.9800 . ?
C10 H10C 0.9800 . ?
C10 H10D 0.9800 . ?
N11 C61 1.369(4) . ?
N11 N12 1.386(3) . ?
C11 C12 1.358(4) . ?
N12 C63 1.317(4) . ?
C12 C23 1.409(4) . ?
C12 H12B 0.9500 . ?
N13 C71 1.373(4) . ?
N13 N14 1.400(4) . ?
C13 C22 1.403(5) . ?
C13 C24 1.484(4) . ?
C23 C14 1.495(4) . ?
N14 C73 1.323(4) . ?
C14 H14B 0.9800 . ?
C14 H14C 0.9800 . ?
C14 H14D 0.9800 . ?
N15 C81 1.380(4) . ?
N15 N16 1.395(3) . ?
N16 C83 1.322(4) . ?
C20 C21 1.470(4) . ?
C20 H20A 0.9800 . ?
C20 H20B 0.9800 . ?
C20 H20C 0.9800 . ?
C21 C22 1.355(4) . ?
C22 H22A 0.9500 . ?
C24 H24A 0.9800 . ?
C24 H24B 0.9800 . ?
C24 H24C 0.9800 . ?
C30 C31 1.481(4) . ?
C30 H30A 0.9800 . ?
C30 H30B 0.9800 . ?
C30 H30C 0.9800 . ?
C31 C32 1.358(4) . ?
C32 C33 1.391(5) . ?
C32 H32A 0.9500 . ?
C33 C34 1.496(5) . ?
C34 H34A 0.9800 . ?
C34 H34B 0.9800 . ?
C34 H34C 0.9800 . ?
C40 C41 1.485(4) . ?
C40 H40A 0.9800 . ?
C40 H40B 0.9800 . ?
C40 H40C 0.9800 . ?
C41 C42 1.358(4) . ?
C42 C43 1.407(4) . ?
C42 H42A 0.9500 . ?
C43 C44 1.490(4) . ?
C44 H44A 0.9800 . ?
C44 H44B 0.9800 . ?
C44 H44C 0.9800 . ?
C50 C51 1.480(5) . ?
C50 H50A 0.9800 . ?
C50 H50B 0.9800 . ?
C50 H50C 0.9800 . ?
C51 C52 1.340(5) . ?
C52 C53 1.405(5) . ?
C52 H52A 0.9500 . ?
C53 C54 1.494(5) . ?
C54 H54A 0.9800 . ?
C54 H54B 0.9800 . ?
C54 H54C 0.9800 . ?
C60 C61 1.475(4) . ?
C60 H60A 0.9800 . ?
C60 H60B 0.9800 . ?
C60 H60C 0.9800 . ?
C61 C62 1.354(5) . ?
C62 C63 1.392(5) . ?
C62 H62A 0.9500 . ?
C63 C64 1.493(5) . ?
C64 H64A 0.9800 . ?
C64 H64B 0.9800 . ?
C64 H64C 0.9800 . ?
C70 C71 1.469(5) . ?
C70 H70A 0.9800 . ?
C70 H70B 0.9800 . ?
C70 H70C 0.9800 . ?
C71 C72 1.361(5) . ?
C72 C73 1.397(5) . ?
C72 H72A 0.9500 . ?
C73 C74 1.495(5) . ?
C74 H74A 0.9800 . ?
C74 H74B 0.9800 . ?
C74 H74C 0.9800 . ?
C80 C81 1.495(4) . ?
C80 H80A 0.9800 . ?
C80 H80B 0.9800 . ?
C80 H80C 0.9800 . ?
C81 C82 1.348(4) . ?
C82 C83 1.411(4) . ?
C82 H82A 0.9500 . ?
C83 C84 1.476(4) . ?
C84 H84A 0.9800 . ?
C84 H84B 0.9800 . ?
C84 H84C 0.9800 . ?

loop_
_geom_torsion_atom_site_label_1
_geom_torsion_atom_site_label_2
_geom_torsion_atom_site_label_3
_geom_torsion_atom_site_label_4
_geom_torsion
_geom_torsion_site_symmetry_1
_geom_torsion_site_symmetry_2
_geom_torsion_site_symmetry_3
_geom_torsion_site_symmetry_4
_geom_torsion_publ_flag
N7 Si1 N1 C11 72.9(3) . . . . ?
N5 Si1 N1 C11 -167.7(3) . . . . ?
N3 Si1 N1 C11 -47.4(3) . . . . ?
N7 Si1 N1 N2 -110.2(2) . . . . ?
N5 Si1 N1 N2 9.2(3) . . . . ?
N3 Si1 N1 N2 129.5(2) . . . . ?
C11 N1 N2 C23 -0.5(3) . . . . ?
Si1 N1 N2 C23 -177.9(2) . . . . ?
N7 Si1 N3 C21 -174.0(3) . . . . ?
N5 Si1 N3 C21 68.1(3) . . . . ?
N1 Si1 N3 C21 -52.1(3) . . . . ?
N7 Si1 N3 N4 -1.8(2) . . . . ?
N5 Si1 N3 N4 -119.7(2) . . . . ?
N1 Si1 N3 N4 120.1(2) . . . . ?
C21 N3 N4 C13 -0.3(3) . . . . ?
Si1 N3 N4 C13 -174.1(2) . . . . ?
N7 Si1 N5 C31 47.2(3) . . . . ?
N3 Si1 N5 C31 165.9(3) . . . . ?
N1 Si1 N5 C31 -74.6(3) . . . . ?
N7 Si1 N5 N6 -125.7(2) . . . . ?
N3 Si1 N5 N6 -7.0(3) . . . . ?
N1 Si1 N5 N6 112.5(2) . . . . ?
C31 N5 N6 C33 0.2(3) . . . . ?
Si1 N5 N6 C33 174.5(2) . . . . ?
N5 Si1 N7 C41 52.8(3) . . . . ?
N3 Si1 N7 C41 -66.5(3) . . . . ?
N1 Si1 N7 C41 173.5(3) . . . . ?
N5 Si1 N7 N8 -130.2(2) . . . . ?
N3 Si1 N7 N8 110.5(2) . . . . ?
N1 Si1 N7 N8 -9.5(3) . . . . ?
C41 N7 N8 C43 -0.3(3) . . . . ?
Si1 N7 N8 C43 -177.9(2) . . . . ?
N11 Si2 N9 C51 -72.8(4) . . . . ?
N13 Si2 N9 C51 47.0(4) . . . . ?
N15 Si2 N9 C51 169.5(3) . . . . ?
N11 Si2 N9 N10 106.5(2) . . . . ?
N13 Si2 N9 N10 -133.6(2) . . . . ?
N15 Si2 N9 N10 -11.2(3) . . . . ?
C51 N9 N10 C53 -0.8(4) . . . . ?
Si2 N9 N10 C53 179.7(2) . . . . ?
N9 Si2 N11 C61 -168.6(3) . . . . ?
N13 Si2 N11 C61 71.4(3) . . . . ?
N15 Si2 N11 C61 -49.7(3) . . . . ?
N9 Si2 N11 N12 6.5(3) . . . . ?
N13 Si2 N11 N12 -113.5(2) . . . . ?
N15 Si2 N11 N12 125.4(2) . . . . ?
N2 N1 C11 C12 0.6(4) . . . . ?
Si1 N1 C11 C12 177.7(2) . . . . ?
N2 N1 C11 C10 -179.9(3) . . . . ?
Si1 N1 C11 C10 -2.8(5) . . . . ?
C61 N11 N12 C63 0.0(4) . . . . ?
Si2 N11 N12 C63 -175.9(2) . . . . ?
N1 C11 C12 C23 -0.5(4) . . . . ?
C10 C11 C12 C23 -179.9(3) . . . . ?
N9 Si2 N13 C71 47.4(3) . . . . ?
N11 Si2 N13 C71 169.8(3) . . . . ?
N15 Si2 N13 C71 -72.8(3) . . . . ?
N9 Si2 N13 N14 -122.2(2) . . . . ?
N11 Si2 N13 N14 0.1(2) . . . . ?
N15 Si2 N13 N14 117.6(2) . . . . ?
N3 N4 C13 C22 0.0(4) . . . . ?
N3 N4 C13 C24 177.4(3) . . . . ?
N1 N2 C23 C12 0.2(4) . . . . ?
N1 N2 C23 C14 178.0(3) . . . . ?
C11 C12 C23 N2 0.2(4) . . . . ?
C11 C12 C23 C14 -177.4(3) . . . . ?
C71 N13 N14 C73 0.5(3) . . . . ?
Si2 N13 N14 C73 172.2(2) . . . . ?
N9 Si2 N15 C81 74.3(3) . . . . ?
N11 Si2 N15 C81 -47.0(3) . . . . ?
N13 Si2 N15 C81 -165.6(3) . . . . ?
N9 Si2 N15 N16 -101.2(2) . . . . ?
N11 Si2 N15 N16 137.4(2) . . . . ?
N13 Si2 N15 N16 18.9(3) . . . . ?
C81 N15 N16 C83 0.5(3) . . . . ?
Si2 N15 N16 C83 176.8(2) . . . . ?
N4 N3 C21 C22 0.6(3) . . . . ?
Si1 N3 C21 C22 173.1(2) . . . . ?
N4 N3 C21 C20 -178.6(3) . . . . ?
Si1 N3 C21 C20 -6.0(5) . . . . ?
N3 C21 C22 C13 -0.6(4) . . . . ?
C20 C21 C22 C13 178.5(4) . . . . ?
N4 C13 C22 C21 0.4(4) . . . . ?
C24 C13 C22 C21 -176.8(3) . . . . ?
N6 N5 C31 C32 -0.4(3) . . . . ?
Si1 N5 C31 C32 -173.8(2) . . . . ?
N6 N5 C31 C30 -178.8(3) . . . . ?
Si1 N5 C31 C30 7.7(5) . . . . ?
N5 C31 C32 C33 0.4(4) . . . . ?
C30 C31 C32 C33 178.6(3) . . . . ?
N5 N6 C33 C32 0.0(4) . . . . ?
N5 N6 C33 C34 -179.2(3) . . . . ?
C31 C32 C33 N6 -0.3(4) . . . . ?
C31 C32 C33 C34 178.9(3) . . . . ?
N8 N7 C41 C42 0.3(3) . . . . ?
Si1 N7 C41 C42 177.5(2) . . . . ?
N8 N7 C41 C40 -178.9(3) . . . . ?
Si1 N7 C41 C40 -1.6(4) . . . . ?
N7 C41 C42 C43 -0.1(3) . . . . ?
C40 C41 C42 C43 178.9(3) . . . . ?
N7 N8 C43 C42 0.3(3) . . . . ?
N7 N8 C43 C44 -179.1(3) . . . . ?
C41 C42 C43 N8 -0.1(4) . . . . ?
C41 C42 C43 C44 179.3(3) . . . . ?
N10 N9 C51 C52 0.7(4) . . . . ?
Si2 N9 C51 C52 -180.0(3) . . . . ?
N10 N9 C51 C50 -178.7(3) . . . . ?
Si2 N9 C51 C50 0.6(6) . . . . ?
N9 C51 C52 C53 -0.3(4) . . . . ?
C50 C51 C52 C53 179.1(4) . . . . ?
N9 N10 C53 C52 0.6(4) . . . . ?
N9 N10 C53 C54 -179.4(3) . . . . ?
C51 C52 C53 N10 -0.2(5) . . . . ?
C51 C52 C53 C54 179.8(4) . . . . ?
N12 N11 C61 C62 -0.1(4) . . . . ?
Si2 N11 C61 C62 175.3(3) . . . . ?
N12 N11 C61 C60 179.5(3) . . . . ?
Si2 N11 C61 C60 -5.0(5) . . . . ?
N11 C61 C62 C63 0.1(4) . . . . ?
C60 C61 C62 C63 -179.5(4) . . . . ?
N11 N12 C63 C62 0.0(4) . . . . ?
N11 N12 C63 C64 179.1(3) . . . . ?
C61 C62 C63 N12 -0.1(4) . . . . ?
C61 C62 C63 C64 -179.0(4) . . . . ?
N14 N13 C71 C72 -0.8(4) . . . . ?
Si2 N13 C71 C72 -171.0(2) . . . . ?
N14 N13 C71 C70 177.5(3) . . . . ?
Si2 N13 C71 C70 7.3(5) . . . . ?
N13 C71 C72 C73 0.7(4) . . . . ?
C70 C71 C72 C73 -177.4(3) . . . . ?
N13 N14 C73 C72 -0.1(4) . . . . ?
N13 N14 C73 C74 -178.5(3) . . . . ?
C71 C72 C73 N14 -0.4(4) . . . . ?
C71 C72 C73 C74 177.8(4) . . . . ?
N16 N15 C81 C82 -0.9(4) . . . . ?
Si2 N15 C81 C82 -176.8(2) . . . . ?
N16 N15 C81 C80 177.1(3) . . . . ?
Si2 N15 C81 C80 1.2(5) . . . . ?
N15 C81 C82 C83 1.0(4) . . . . ?
C80 C81 C82 C83 -176.8(3) . . . . ?
N15 N16 C83 C82 0.2(4) . . . . ?
N15 N16 C83 C84 179.8(3) . . . . ?
C81 C82 C83 N16 -0.8(4) . . . . ?
C81 C82 C83 C84 179.7(3) . . . . ?
